data_7114929
loop_
_publ_author_name
'Br\"oring, Martin'
'D. Brandt, Carsten'

_publ_contact_author
;
Dr. Martin Br\"oring
Institut f\"ur Anorganische Chemie
Universit\"at W\"urzburg
Am Hubland
D-97074 W\"urzburg
Deutschland
;
_publ_section_title
;
 Tripyrrin---the missing link in the series of oligopyrrolic ligands
;
_journal_issue 5
_journal_name_full 'Chemical Communications'
_journal_page_first 499
_journal_paper_doi 10.1039/b009847g
_journal_year 2001
_chemical_formula_sum 'C90 H114 F9 N9 O6 Pd3'
_chemical_formula_weight 1908.10
_chemical_name_systematic
; 
? 
;
_chemical_temperature_decomposition 421.15
_space_group_IT_number 2
_symmetry_cell_setting triclinic
_symmetry_Int_Tables_number 2
_symmetry_space_group_name_Hall '-P 1'
_symmetry_space_group_name_H-M 'P -1'
_atom_sites_solution_hydrogens geom
_atom_sites_solution_primary direct
_atom_sites_solution_secondary difmap
_audit_creation_method SHELXL-97
_cell_angle_alpha 73.83(3)
_cell_angle_beta 75.37(3)
_cell_angle_gamma 75.49(3)
_cell_formula_units_Z 2
_cell_length_a 13.168(3)
_cell_length_b 17.773(4)
_cell_length_c 20.929(4)
_cell_measurement_reflns_used 5000
_cell_measurement_temperature 173(2)
_cell_measurement_theta_max 25.00
_cell_measurement_theta_min 2.41
_cell_volume 4465.4(19)
_computing_cell_refinement 'IPDS (STOE)'
_computing_data_collection 'IPDS (STOE)'
_computing_data_reduction 'IPDS (STOE)'
_computing_molecular_graphics 'ZORTEP (Zsolnai)'
_computing_structure_refinement 'SHELXL-97 (Sheldrick, 1997)'
_computing_structure_solution 'SHELXS-97 (Sheldrick, 1990)'
_diffrn_ambient_temperature 173(2)
_diffrn_measured_fraction_theta_full 0.939
_diffrn_measured_fraction_theta_max 0.939
_diffrn_measurement_device_type 'IPDS (STOE)'
_diffrn_measurement_method 'IPDS (STOE)'
_diffrn_radiation_monochromator graphite
_diffrn_radiation_source 'fine-focus sealed tube'
_diffrn_radiation_type MoK\a
_diffrn_radiation_wavelength 0.71073
_diffrn_reflns_av_R_equivalents 0.0637
_diffrn_reflns_av_sigmaI/netI 0.0688
_diffrn_reflns_limit_h_max 15
_diffrn_reflns_limit_h_min -15
_diffrn_reflns_limit_k_max 21
_diffrn_reflns_limit_k_min -21
_diffrn_reflns_limit_l_max 24
_diffrn_reflns_limit_l_min -24
_diffrn_reflns_number 37922
_diffrn_reflns_theta_full 25.00
_diffrn_reflns_theta_max 25.00
_diffrn_reflns_theta_min 2.41
_diffrn_standards_decay_% 0
_diffrn_standards_interval_count 0
_diffrn_standards_number 0
_exptl_absorpt_coefficient_mu 0.673
_exptl_absorpt_correction_type none
_exptl_crystal_colour violet
_exptl_crystal_density_diffrn 1.419
_exptl_crystal_description cube
_exptl_crystal_F_000 1968
_exptl_crystal_size_max 0.2
_exptl_crystal_size_mid 0.15
_exptl_crystal_size_min 0.15
_refine_diff_density_max 1.496
_refine_diff_density_min -1.154
_refine_diff_density_rms 0.101
_refine_ls_extinction_method none
_refine_ls_goodness_of_fit_ref 0.899
_refine_ls_hydrogen_treatment mixed
_refine_ls_matrix_type full
_refine_ls_number_parameters 1159
_refine_ls_number_reflns 14760
_refine_ls_number_restraints 240
_refine_ls_restrained_S_all 0.914
_refine_ls_R_factor_all 0.0614
_refine_ls_R_factor_gt 0.0430
_refine_ls_shift/su_max 0.001
_refine_ls_shift/su_mean 0.000
_refine_ls_structure_factor_coef Fsqd
_refine_ls_weighting_details 'calc w=1/[\s^2^(Fo^2^)+(0.0631P)^2^+0.0000P] where P=(Fo^2^+2Fc^2^)/3'
_refine_ls_weighting_scheme calc
_refine_ls_wR_factor_gt 0.1011
_refine_ls_wR_factor_ref 0.1062
_reflns_number_gt 10675
_reflns_number_total 14760
_reflns_threshold_expression >2sigma(I)
_cod_data_source_file b009847g.txt
_cod_data_source_block cb2cb
_cod_depositor_comments
;
The following automatic conversions were performed:

'_chemical_melting_point' tag was changed to
'_chemical_temperature_decomposition' since the value had been given
as '148_C (dec.)'. The value '148_C (dec.)' was changed to '421.15' -
it was converted from degrees Celsius(C) to Kelvins(K).

Automatic conversion script
Id: cif_fix_values 2281 2013-09-26 08:29:07Z andrius 
;
_cod_original_cell_volume 4465.3(15)
_cod_original_sg_symbol_H-M 'P 1 -1 1'
_cod_database_code 7114929

loop_
_symmetry_equiv_pos_as_xyz
'x, y, z'
'-x, -y, -z'

loop_
_atom_site_label
_atom_site_type_symbol
_atom_site_fract_x
_atom_site_fract_y
_atom_site_fract_z
_atom_site_U_iso_or_equiv
_atom_site_adp_type
_atom_site_occupancy
_atom_site_symmetry_multiplicity
_atom_site_calc_flag
_atom_site_refinement_flags
_atom_site_disorder_assembly
_atom_site_disorder_group
Pd1 Pd 0.85593(2) 0.355602(17) 0.036748(15) 0.02007(8) Uani 1 1 d . . .
Pd2 Pd 0.52709(2) 0.679660(17) 0.359604(15) 0.02087(9) Uani 1 1 d . . .
Pd3 Pd 0.82831(2) 0.969478(17) 0.299415(15) 0.02159(9) Uani 1 1 d . . .
N1 N 0.9521(2) 0.38026(18) -0.05566(17) 0.0238(7) Uani 1 1 d . . .
N2 N 0.9833(2) 0.33058(18) 0.07781(16) 0.0212(7) Uani 1 1 d . . .
N3 N 0.7674(2) 0.33003(18) 0.13139(16) 0.0219(7) Uani 1 1 d . . .
N4 N 0.4307(2) 0.66539(18) 0.45225(17) 0.0225(7) Uani 1 1 d . . .
N5 N 0.6503(2) 0.65780(18) 0.40440(16) 0.0214(7) Uani 1 1 d . . .
N6 N 0.6285(2) 0.69574(19) 0.26814(17) 0.0248(7) Uani 1 1 d . . .
N7 N 0.9160(2) 0.99587(18) 0.20545(17) 0.0235(7) Uani 1 1 d . . .
N8 N 0.7019(2) 0.99387(19) 0.25767(17) 0.0237(7) Uani 1 1 d . . .
N9 N 0.7339(2) 0.93764(19) 0.39170(17) 0.0257(7) Uani 1 1 d . . .
F1 F 0.5971(5) 0.3892(7) -0.0955(3) 0.078(2) Uani 0.55 1 d PU A 1
F2 F 0.5043(4) 0.4158(4) -0.0065(4) 0.0712(18) Uani 0.55 1 d PU A 1
F3 F 0.5181(8) 0.3012(6) -0.0211(7) 0.091(3) Uani 0.55 1 d PU A 1
F1' F 0.4968(8) 0.3256(10) 0.0105(6) 0.099(3) Uani 0.45 1 d PU A 2
F2' F 0.5972(8) 0.3030(7) -0.0770(5) 0.092(2) Uani 0.45 1 d PU A 2
F3' F 0.5631(11) 0.4173(7) -0.0664(9) 0.106(3) Uani 0.45 1 d PU A 2
F4 F 0.2467(9) 0.7346(5) 0.2474(7) 0.094(3) Uani 0.60 1 d PU B 1
F5 F 0.1707(6) 0.6525(7) 0.3284(5) 0.090(2) Uani 0.60 1 d PU B 1
F6 F 0.2778(5) 0.6116(4) 0.2463(3) 0.0749(16) Uani 0.60 1 d PU B 1
F4' F 0.1922(13) 0.6193(9) 0.3052(10) 0.104(4) Uani 0.40 1 d PU B 2
F5' F 0.2749(12) 0.7076(11) 0.2254(6) 0.086(3) Uani 0.40 1 d PU B 2
F6' F 0.1795(8) 0.7323(8) 0.3098(7) 0.089(3) Uani 0.40 1 d PU B 2
F7 F 1.0912(10) 0.9470(6) 0.4287(4) 0.066(2) Uani 0.80 1 d PU C 1
F8 F 1.1836(4) 0.9246(3) 0.3349(3) 0.0654(14) Uani 0.80 1 d PU C 1
F9 F 1.1598(4) 1.0399(3) 0.3528(4) 0.0744(17) Uani 0.80 1 d PU C 1
F7' F 1.1876(18) 0.9681(15) 0.3228(14) 0.077(5) Uani 0.20 1 d PU C 2
F8' F 1.1126(17) 1.0503(14) 0.3820(14) 0.068(4) Uani 0.20 1 d PU C 2
F9' F 1.094(4) 0.928(2) 0.4172(19) 0.066(7) Uani 0.20 1 d PU C 2
O1 O 0.7230(2) 0.38120(16) -0.00537(14) 0.0272(6) Uani 1 1 d . . .
O2 O 0.6958(3) 0.25429(18) 0.03099(18) 0.0440(8) Uani 1 1 d . . .
O3 O 0.3988(2) 0.70131(16) 0.31383(15) 0.0289(6) Uani 1 1 d . . .
O4 O 0.3691(3) 0.57549(18) 0.35756(18) 0.0439(8) Uani 1 1 d . . .
O5 O 0.9619(2) 0.94792(15) 0.34125(14) 0.0279(6) Uani 1 1 d . . .
O6 O 0.9831(3) 1.07608(17) 0.30348(18) 0.0442(8) Uani 1 1 d . . .
C1 C 0.8634(3) 0.3394(3) -0.1292(2) 0.0329(10) Uani 1 1 d . . .
H1A H 0.8445 0.2976 -0.0890 0.049 Uiso 1 1 calc R . .
H1B H 0.8954 0.3154 -0.1684 0.049 Uiso 1 1 calc R . .
H1C H 0.7989 0.3790 -0.1382 0.049 Uiso 1 1 calc R . .
C2 C 0.9418(3) 0.3791(2) -0.1171(2) 0.0244(9) Uani 1 1 d . . .
C3 C 1.0195(3) 0.4181(2) -0.1696(2) 0.0262(9) Uani 1 1 d . . .
C4 C 1.0791(3) 0.4433(2) -0.1379(2) 0.0263(9) Uani 1 1 d . . .
C5 C 1.0406(3) 0.4174(2) -0.0656(2) 0.0228(8) Uani 1 1 d . . .
C6 C 1.0930(3) 0.4097(2) -0.0147(2) 0.0243(8) Uani 1 1 d . . .
H6 H 1.1481 0.4395 -0.0253 0.029 Uiso 1 1 calc R . .
C7 C 1.0738(3) 0.3620(2) 0.0517(2) 0.0234(8) Uani 1 1 d . . .
C8 C 1.1476(3) 0.3274(2) 0.0961(2) 0.0241(9) Uani 1 1 d . . .
C9 C 1.1017(3) 0.2720(2) 0.1481(2) 0.0242(9) Uani 1 1 d . . .
C10 C 0.9973(3) 0.2757(2) 0.1370(2) 0.0232(8) Uani 1 1 d . . .
C11 C 0.9147(3) 0.2390(2) 0.1814(2) 0.0236(8) Uani 1 1 d . . .
H11 H 0.9352 0.1928 0.2149 0.028 Uiso 1 1 calc R . .
C12 C 0.8077(3) 0.2635(2) 0.1811(2) 0.0236(8) Uani 1 1 d . . .
C13 C 0.7197(3) 0.2426(2) 0.2346(2) 0.0237(8) Uani 1 1 d . . .
C14 C 0.6300(3) 0.2963(2) 0.2187(2) 0.0264(9) Uani 1 1 d . . .
C15 C 0.6627(3) 0.3495(2) 0.1553(2) 0.0248(9) Uani 1 1 d . . .
C16 C 0.5931(3) 0.4239(3) 0.1230(2) 0.0345(10) Uani 1 1 d . . .
H16A H 0.6367 0.4536 0.0835 0.052 Uiso 1 1 calc R . .
H16B H 0.5605 0.4573 0.1559 0.052 Uiso 1 1 calc R . .
H16C H 0.5368 0.4095 0.1085 0.052 Uiso 1 1 calc R . .
C17 C 1.0304(3) 0.4244(3) -0.2436(2) 0.0318(9) Uani 1 1 d . . .
H17A H 1.0259 0.3723 -0.2500 0.038 Uiso 1 1 calc R . .
H17B H 1.1022 0.4354 -0.2674 0.038 Uiso 1 1 calc R . .
C18 C 0.9461(4) 0.4891(3) -0.2766(2) 0.0418(11) Uani 1 1 d . . .
H18A H 0.8745 0.4795 -0.2529 0.063 Uiso 1 1 calc R . .
H18B H 0.9564 0.4879 -0.3243 0.063 Uiso 1 1 calc R . .
H18C H 0.9533 0.5416 -0.2736 0.063 Uiso 1 1 calc R . .
C19 C 1.1705(3) 0.4868(3) -0.1699(2) 0.0338(10) Uani 1 1 d . . .
H19A H 1.2277 0.4538 -0.1970 0.041 Uiso 1 1 calc R . .
H19B H 1.2005 0.4943 -0.1338 0.041 Uiso 1 1 calc R . .
C20 C 1.1362(3) 0.5678(2) -0.2155(2) 0.0353(10) Uani 1 1 d . . .
H20A H 1.1182 0.5603 -0.2556 0.053 Uiso 1 1 calc R . .
H20B H 1.1950 0.5973 -0.2297 0.053 Uiso 1 1 calc R . .
H20C H 1.0735 0.5981 -0.1906 0.053 Uiso 1 1 calc R . .
C21 C 1.2553(3) 0.3497(3) 0.0859(2) 0.0307(10) Uani 1 1 d . . .
H21A H 1.3022 0.3046 0.1110 0.037 Uiso 1 1 calc R . .
H21B H 1.2887 0.3580 0.0371 0.037 Uiso 1 1 calc R . .
C22 C 1.2486(4) 0.4241(3) 0.1095(3) 0.0520(14) Uani 1 1 d . . .
H22A H 1.2044 0.4694 0.0838 0.078 Uiso 1 1 calc R . .
H22B H 1.3207 0.4348 0.1021 0.078 Uiso 1 1 calc R . .
H22C H 1.2165 0.4162 0.1580 0.078 Uiso 1 1 calc R . .
C23 C 1.1455(3) 0.2191(3) 0.2094(2) 0.0339(10) Uani 1 1 d . . .
H23A H 1.1185 0.1686 0.2228 0.041 Uiso 1 1 calc R . .
H23B H 1.2245 0.2057 0.1967 0.041 Uiso 1 1 calc R . .
C24 C 1.1157(5) 0.2568(3) 0.2698(3) 0.0525(14) Uani 1 1 d . . .
H24A H 1.1426 0.3066 0.2571 0.079 Uiso 1 1 calc R . .
H24B H 1.1474 0.2199 0.3072 0.079 Uiso 1 1 calc R . .
H24C H 1.0376 0.2682 0.2840 0.079 Uiso 1 1 calc R . .
C25 C 0.7322(3) 0.1790(2) 0.2979(2) 0.0293(9) Uani 1 1 d . . .
H25A H 0.7845 0.1318 0.2859 0.035 Uiso 1 1 calc R . .
H25B H 0.6627 0.1623 0.3194 0.035 Uiso 1 1 calc R . .
C26 C 0.7701(4) 0.2077(3) 0.3485(2) 0.0370(10) Uani 1 1 d . . .
H26A H 0.8339 0.2306 0.3257 0.055 Uiso 1 1 calc R . .
H26B H 0.7875 0.1625 0.3860 0.055 Uiso 1 1 calc R . .
H26C H 0.7133 0.2484 0.3663 0.055 Uiso 1 1 calc R . .
C27 C 0.5169(3) 0.3000(3) 0.2575(2) 0.0346(10) Uani 1 1 d . . .
H27A H 0.4822 0.3565 0.2562 0.041 Uiso 1 1 calc R . .
H27B H 0.5175 0.2721 0.3055 0.041 Uiso 1 1 calc R . .
C28 C 0.4515(4) 0.2620(3) 0.2288(3) 0.0504(13) Uani 1 1 d . . .
H28A H 0.4525 0.2883 0.1809 0.076 Uiso 1 1 calc R . .
H28B H 0.3775 0.2682 0.2542 0.076 Uiso 1 1 calc R . .
H28C H 0.4826 0.2050 0.2330 0.076 Uiso 1 1 calc R . .
C29 C 0.6757(3) 0.3242(3) 0.0029(2) 0.0322(10) Uani 1 1 d . A .
C30 C 0.5758(4) 0.3522(3) -0.0302(3) 0.0520(11) Uani 1 1 d U . .
C31 C 0.2597(3) 0.7597(3) 0.4323(2) 0.0373(11) Uani 1 1 d . . .
H31A H 0.3070 0.7870 0.3934 0.056 Uiso 1 1 calc R . .
H31B H 0.2214 0.7966 0.4615 0.056 Uiso 1 1 calc R . .
H31C H 0.2080 0.7420 0.4161 0.056 Uiso 1 1 calc R . .
C32 C 0.3252(3) 0.6885(2) 0.4718(2) 0.0250(9) Uani 1 1 d . . .
C33 C 0.2858(3) 0.6428(2) 0.5371(2) 0.0250(9) Uani 1 1 d . . .
C34 C 0.3722(3) 0.5893(2) 0.5596(2) 0.0234(8) Uani 1 1 d . . .
C35 C 0.4642(3) 0.6047(2) 0.5076(2) 0.0221(8) Uani 1 1 d . . .
C36 C 0.5695(3) 0.5797(2) 0.51296(19) 0.0228(8) Uani 1 1 d . . .
H36 H 0.5853 0.5376 0.5507 0.027 Uiso 1 1 calc R . .
C37 C 0.6568(3) 0.6106(2) 0.4677(2) 0.0231(8) Uani 1 1 d . . .
C38 C 0.7596(3) 0.6065(2) 0.4808(2) 0.0247(9) Uani 1 1 d . . .
C39 C 0.8136(3) 0.6525(2) 0.4255(2) 0.0247(9) Uani 1 1 d . . .
C40 C 0.7448(3) 0.6834(2) 0.3771(2) 0.0237(8) Uani 1 1 d . . .
C41 C 0.7694(3) 0.7250(2) 0.3093(2) 0.0251(9) Uani 1 1 d . . .
H41 H 0.8276 0.7520 0.2977 0.030 Uiso 1 1 calc R . .
C42 C 0.7188(3) 0.7312(2) 0.2578(2) 0.0263(9) Uani 1 1 d . . .
C43 C 0.7595(3) 0.7549(2) 0.1862(2) 0.0291(9) Uani 1 1 d . . .
C44 C 0.6985(3) 0.7314(2) 0.1544(2) 0.0280(9) Uani 1 1 d . . .
C45 C 0.6190(3) 0.6939(2) 0.2065(2) 0.0270(9) Uani 1 1 d . . .
C46 C 0.5409(3) 0.6547(3) 0.1942(2) 0.0364(10) Uani 1 1 d . . .
H46A H 0.5230 0.6120 0.2339 0.055 Uiso 1 1 calc R . .
H46B H 0.5722 0.6319 0.1543 0.055 Uiso 1 1 calc R . .
H46C H 0.4758 0.6942 0.1862 0.055 Uiso 1 1 calc R . .
C47 C 0.1703(3) 0.6524(3) 0.5726(2) 0.0322(10) Uani 1 1 d . . .
H47A H 0.1358 0.7095 0.5615 0.039 Uiso 1 1 calc R . .
H47B H 0.1665 0.6358 0.6222 0.039 Uiso 1 1 calc R . .
C48 C 0.1090(4) 0.6030(3) 0.5523(3) 0.0520(14) Uani 1 1 d . . .
H48A H 0.1173 0.6161 0.5028 0.078 Uiso 1 1 calc R . .
H48B H 0.0329 0.6152 0.5730 0.078 Uiso 1 1 calc R . .
H48C H 0.1373 0.5460 0.5682 0.078 Uiso 1 1 calc R . .
C49 C 0.3751(3) 0.5311(2) 0.6264(2) 0.0282(9) Uani 1 1 d . . .
H49A H 0.4264 0.4815 0.6193 0.034 Uiso 1 1 calc R . .
H49B H 0.3035 0.5174 0.6457 0.034 Uiso 1 1 calc R . .
C50 C 0.4075(4) 0.5632(3) 0.6771(2) 0.0376(11) Uani 1 1 d . . .
H50A H 0.4807 0.5727 0.6601 0.056 Uiso 1 1 calc R . .
H50B H 0.4038 0.5241 0.7208 0.056 Uiso 1 1 calc R . .
H50C H 0.3587 0.6135 0.6831 0.056 Uiso 1 1 calc R . .
C51 C 0.7948(3) 0.5626(2) 0.5477(2) 0.0310(10) Uani 1 1 d . . .
H51A H 0.7665 0.5125 0.5654 0.037 Uiso 1 1 calc R . .
H51B H 0.8738 0.5481 0.5394 0.037 Uiso 1 1 calc R . .
C52 C 0.7566(4) 0.6119(3) 0.6002(3) 0.0538(15) Uani 1 1 d . . .
H52A H 0.7856 0.6610 0.5834 0.081 Uiso 1 1 calc R . .
H52B H 0.7810 0.5812 0.6422 0.081 Uiso 1 1 calc R . .
H52C H 0.6782 0.6255 0.6093 0.081 Uiso 1 1 calc R . .
C53 C 0.9256(3) 0.6682(3) 0.4138(2) 0.0322(10) Uani 1 1 d . . .
H53A H 0.9616 0.6674 0.3663 0.039 Uiso 1 1 calc R . .
H53B H 0.9670 0.6248 0.4438 0.039 Uiso 1 1 calc R . .
C54 C 0.9267(4) 0.7479(3) 0.4273(3) 0.0524(14) Uani 1 1 d . . .
H54A H 0.8848 0.7912 0.3983 0.079 Uiso 1 1 calc R . .
H54B H 1.0006 0.7559 0.4171 0.079 Uiso 1 1 calc R . .
H54C H 0.8954 0.7479 0.4750 0.079 Uiso 1 1 calc R . .
C55 C 0.8511(3) 0.7977(3) 0.1541(2) 0.0355(10) Uani 1 1 d . . .
H55A H 0.8969 0.7739 0.1165 0.043 Uiso 1 1 calc R . .
H55B H 0.8950 0.7909 0.1881 0.043 Uiso 1 1 calc R . .
C56 C 0.8116(4) 0.8862(3) 0.1269(3) 0.0432(11) Uani 1 1 d . . .
H56A H 0.7749 0.8933 0.0897 0.065 Uiso 1 1 calc R . .
H56B H 0.8726 0.9134 0.1101 0.065 Uiso 1 1 calc R . .
H56C H 0.7618 0.9090 0.1633 0.065 Uiso 1 1 calc R . .
C57 C 0.7089(3) 0.7394(3) 0.0798(2) 0.0373(10) Uani 1 1 d . . .
H57A H 0.7038 0.6879 0.0724 0.045 Uiso 1 1 calc R . .
H57B H 0.7804 0.7508 0.0559 0.045 Uiso 1 1 calc R . .
C58 C 0.6232(4) 0.8055(3) 0.0491(2) 0.0445(12) Uani 1 1 d . . .
H58A H 0.5520 0.7952 0.0731 0.067 Uiso 1 1 calc R . .
H58B H 0.6320 0.8065 0.0010 0.067 Uiso 1 1 calc R . .
H58C H 0.6307 0.8572 0.0536 0.067 Uiso 1 1 calc R . .
C59 C 0.3511(3) 0.6433(3) 0.3251(2) 0.0321(10) Uani 1 1 d . B .
C60 C 0.2572(4) 0.6658(3) 0.2875(3) 0.0531(11) Uani 1 1 d U . .
C61 C 1.0875(3) 0.8981(3) 0.2139(2) 0.0358(10) Uani 1 1 d . . .
H61A H 1.0448 0.8720 0.2560 0.054 Uiso 1 1 calc R . .
H61B H 1.1492 0.9106 0.2241 0.054 Uiso 1 1 calc R . .
H61C H 1.1126 0.8621 0.1827 0.054 Uiso 1 1 calc R . .
C62 C 1.0202(3) 0.9737(2) 0.1815(2) 0.0258(9) Uani 1 1 d . . .
C63 C 1.0553(3) 1.0259(2) 0.1178(2) 0.0252(9) Uani 1 1 d . . .
C64 C 0.9668(3) 1.0812(2) 0.1019(2) 0.0233(8) Uani 1 1 d . . .
C65 C 0.8778(3) 1.0614(2) 0.1551(2) 0.0232(8) Uani 1 1 d . . .
C66 C 0.7708(3) 1.0865(2) 0.15397(19) 0.0210(8) Uani 1 1 d . . .
H66 H 0.7506 1.1332 0.1208 0.025 Uiso 1 1 calc R . .
C67 C 0.6880(3) 1.0490(2) 0.1980(2) 0.0236(8) Uani 1 1 d . . .
C68 C 0.5857(3) 1.0507(2) 0.1855(2) 0.0245(9) Uani 1 1 d . . .
C69 C 0.5410(3) 0.9941(2) 0.2366(2) 0.0257(9) Uani 1 1 d . . .
C70 C 0.6127(3) 0.9600(2) 0.2826(2) 0.0250(9) Uani 1 1 d . . .
C71 C 0.5968(3) 0.9080(2) 0.3470(2) 0.0262(9) Uani 1 1 d . . .
H71 H 0.5431 0.8773 0.3559 0.031 Uiso 1 1 calc R . .
C72 C 0.6498(3) 0.8968(2) 0.3981(2) 0.0262(9) Uani 1 1 d . . .
C73 C 0.6188(3) 0.8577(2) 0.4686(2) 0.0305(9) Uani 1 1 d . . .
C74 C 0.6784(4) 0.8777(3) 0.5038(2) 0.0336(10) Uani 1 1 d . . .
C75 C 0.7475(3) 0.9281(2) 0.4545(2) 0.0310(10) Uani 1 1 d . . .
C76 C 0.8225(4) 0.9668(3) 0.4721(2) 0.0424(11) Uani 1 1 d . . .
H76A H 0.8912 0.9297 0.4744 0.064 Uiso 1 1 calc R . .
H76B H 0.7917 0.9804 0.5162 0.064 Uiso 1 1 calc R . .
H76C H 0.8336 1.0154 0.4372 0.064 Uiso 1 1 calc R . .
C77 C 1.1690(3) 1.0186(3) 0.0789(2) 0.0335(10) Uani 1 1 d . . .
H77A H 1.1692 1.0442 0.0304 0.040 Uiso 1 1 calc R . .
H77B H 1.2018 0.9614 0.0825 0.040 Uiso 1 1 calc R . .
C78 C 1.2362(4) 1.0579(4) 0.1056(3) 0.0534(14) Uani 1 1 d . . .
H78A H 1.2055 1.1150 0.1005 0.080 Uiso 1 1 calc R . .
H78B H 1.3098 1.0509 0.0797 0.080 Uiso 1 1 calc R . .
H78C H 1.2362 1.0327 0.1537 0.080 Uiso 1 1 calc R . .
C79 C 0.9574(3) 1.1448(2) 0.0376(2) 0.0283(9) Uani 1 1 d . . .
H79A H 1.0278 1.1602 0.0170 0.034 Uiso 1 1 calc R . .
H79B H 0.9061 1.1927 0.0490 0.034 Uiso 1 1 calc R . .
C80 C 0.9199(4) 1.1175(3) -0.0139(2) 0.0359(10) Uani 1 1 d . . .
H80A H 0.9663 1.0671 -0.0219 0.054 Uiso 1 1 calc R . .
H80B H 0.9234 1.1582 -0.0566 0.054 Uiso 1 1 calc R . .
H80C H 0.8461 1.1095 0.0037 0.054 Uiso 1 1 calc R . .
C81 C 0.5441(3) 1.1020(3) 0.1233(2) 0.0353(11) Uani 1 1 d . . .
H81A H 0.5677 1.1538 0.1108 0.042 Uiso 1 1 calc R . .
H81B H 0.4649 1.1129 0.1342 0.042 Uiso 1 1 calc R . .
C82 C 0.5820(4) 1.0636(3) 0.0628(3) 0.0491(13) Uani 1 1 d . . .
H82A H 0.6603 1.0541 0.0508 0.074 Uiso 1 1 calc R . .
H82B H 0.5522 1.0991 0.0242 0.074 Uiso 1 1 calc R . .
H82C H 0.5581 1.0126 0.0745 0.074 Uiso 1 1 calc R . .
C83 C 0.4345(3) 0.9693(3) 0.2456(2) 0.0324(10) Uani 1 1 d . . .
H83A H 0.4015 0.9581 0.2945 0.039 Uiso 1 1 calc R . .
H83B H 0.3858 1.0144 0.2220 0.039 Uiso 1 1 calc R . .
C84 C 0.4446(4) 0.8968(3) 0.2188(3) 0.0538(14) Uani 1 1 d . . .
H84A H 0.4731 0.9084 0.1699 0.081 Uiso 1 1 calc R . .
H84B H 0.3740 0.8829 0.2276 0.081 Uiso 1 1 calc R . .
H84C H 0.4932 0.8518 0.2416 0.081 Uiso 1 1 calc R . .
C85 C 0.5313(4) 0.8096(3) 0.4955(2) 0.0407(11) Uani 1 1 d . . .
H85A H 0.5428 0.7731 0.5396 0.049 Uiso 1 1 calc R . .
H85B H 0.5357 0.7764 0.4636 0.049 Uiso 1 1 calc R . .
C86 C 0.4209(4) 0.8612(4) 0.5052(3) 0.0614(15) Uani 1 1 d . . .
H86A H 0.4174 0.8966 0.5346 0.092 Uiso 1 1 calc R . .
H86B H 0.3676 0.8272 0.5263 0.092 Uiso 1 1 calc R . .
H86C H 0.4061 0.8935 0.4611 0.092 Uiso 1 1 calc R . .
C87 C 0.6748(4) 0.8551(3) 0.5791(2) 0.0459(12) Uani 1 1 d . . .
H87A H 0.6538 0.8023 0.5980 0.055 Uiso 1 1 calc R . .
H87B H 0.7474 0.8498 0.5872 0.055 Uiso 1 1 calc R . .
C88 C 0.5986(6) 0.9141(3) 0.6160(3) 0.0665(17) Uani 1 1 d . . .
H88A H 0.6193 0.9664 0.5981 0.100 Uiso 1 1 calc R . .
H88B H 0.6008 0.8963 0.6645 0.100 Uiso 1 1 calc R . .
H88C H 0.5260 0.9182 0.6098 0.100 Uiso 1 1 calc R . .
C89 C 1.0068(3) 1.0064(2) 0.3315(2) 0.0302(10) Uani 1 1 d . C .
C90 C 1.1090(4) 0.9816(3) 0.3627(3) 0.0446(11) Uani 1 1 d U . .

loop_
_atom_site_aniso_label
_atom_site_aniso_U_11
_atom_site_aniso_U_22
_atom_site_aniso_U_33
_atom_site_aniso_U_23
_atom_site_aniso_U_13
_atom_site_aniso_U_12
Pd1 0.01858(14) 0.02152(14) 0.01976(17) 0.00200(12) -0.00794(12) -0.00663(11)
Pd2 0.01903(14) 0.02191(15) 0.02139(17) 0.00287(12) -0.00867(12) -0.00753(11)
Pd3 0.02239(15) 0.02297(15) 0.01910(17) 0.00080(13) -0.00577(12) -0.00844(12)
N1 0.0225(15) 0.0250(16) 0.0237(19) 0.0005(15) -0.0073(14) -0.0084(13)
N2 0.0205(14) 0.0218(15) 0.0181(17) 0.0001(14) -0.0030(13) -0.0045(13)
N3 0.0220(15) 0.0213(15) 0.0230(18) -0.0005(14) -0.0095(14) -0.0055(13)
N4 0.0216(15) 0.0229(15) 0.0237(19) 0.0017(14) -0.0100(14) -0.0081(13)
N5 0.0191(14) 0.0232(15) 0.0222(18) -0.0018(14) -0.0053(14) -0.0072(13)
N6 0.0223(15) 0.0267(16) 0.0245(19) 0.0043(15) -0.0091(14) -0.0101(14)
N7 0.0241(15) 0.0241(16) 0.0211(18) 0.0018(14) -0.0068(14) -0.0077(14)
N8 0.0240(15) 0.0256(16) 0.0219(19) -0.0044(15) -0.0019(14) -0.0096(14)
N9 0.0262(16) 0.0276(16) 0.0248(19) -0.0052(15) -0.0061(14) -0.0078(14)
F1 0.036(3) 0.153(7) 0.038(3) -0.001(3) -0.024(2) -0.012(4)
F2 0.037(3) 0.105(4) 0.080(4) -0.042(4) -0.041(3) 0.025(3)
F3 0.064(5) 0.091(4) 0.141(8) -0.012(4) -0.053(5) -0.041(4)
F1' 0.025(4) 0.166(9) 0.102(7) -0.009(6) -0.015(4) -0.033(5)
F2' 0.079(5) 0.140(6) 0.089(6) -0.046(5) -0.059(4) -0.012(5)
F3' 0.084(7) 0.081(5) 0.142(9) 0.028(5) -0.077(6) -0.005(5)
F4 0.087(6) 0.064(3) 0.136(8) 0.029(4) -0.086(5) -0.015(4)
F5 0.025(3) 0.152(7) 0.098(5) -0.030(4) -0.011(3) -0.028(4)
F6 0.077(3) 0.103(4) 0.072(4) -0.029(3) -0.056(3) -0.016(3)
F4' 0.077(7) 0.104(6) 0.150(9) 0.015(6) -0.070(7) -0.053(5)
F5' 0.057(6) 0.154(9) 0.046(4) 0.007(5) -0.038(4) -0.024(7)
F6' 0.055(5) 0.116(6) 0.103(6) -0.037(6) -0.053(5) 0.023(5)
F7 0.060(3) 0.098(6) 0.043(3) 0.007(3) -0.035(2) -0.023(4)
F8 0.039(2) 0.072(3) 0.084(3) -0.019(3) -0.034(2) 0.014(3)
F9 0.054(3) 0.063(3) 0.117(5) 0.012(3) -0.052(3) -0.029(2)
F7' 0.028(6) 0.100(10) 0.090(8) -0.008(8) -0.017(5) -0.001(9)
F8' 0.068(11) 0.066(7) 0.099(12) -0.010(7) -0.063(8) -0.026(8)
F9' 0.067(10) 0.059(8) 0.067(11) 0.018(8) -0.043(10) -0.008(9)
O1 0.0252(13) 0.0293(14) 0.0278(16) 0.0034(13) -0.0120(12) -0.0108(12)
O2 0.0487(18) 0.0385(17) 0.051(2) 0.0038(16) -0.0207(17) -0.0245(15)
O3 0.0270(13) 0.0283(14) 0.0310(17) 0.0058(13) -0.0135(13) -0.0109(12)
O4 0.0492(18) 0.0354(17) 0.050(2) 0.0120(16) -0.0257(17) -0.0207(15)
O5 0.0317(14) 0.0253(14) 0.0260(16) 0.0050(12) -0.0098(13) -0.0122(12)
O6 0.0471(18) 0.0288(16) 0.058(2) 0.0094(16) -0.0296(18) -0.0124(14)
C1 0.032(2) 0.042(2) 0.029(2) -0.006(2) -0.0120(19) -0.0113(19)
C2 0.0249(18) 0.0218(18) 0.026(2) -0.0035(17) -0.0086(17) -0.0012(16)
C3 0.0237(18) 0.0265(19) 0.023(2) 0.0007(18) -0.0033(17) -0.0037(17)
C4 0.0251(18) 0.0256(19) 0.025(2) 0.0007(18) -0.0058(17) -0.0049(16)
C5 0.0225(17) 0.0235(18) 0.021(2) 0.0003(17) -0.0058(16) -0.0074(15)
C6 0.0181(16) 0.0255(19) 0.029(2) -0.0041(18) -0.0029(16) -0.0086(15)
C7 0.0225(18) 0.0239(19) 0.025(2) -0.0042(17) -0.0069(17) -0.0058(16)
C8 0.0195(17) 0.028(2) 0.025(2) -0.0037(19) -0.0094(17) -0.0035(17)
C9 0.0207(17) 0.0263(19) 0.027(2) -0.0049(18) -0.0133(17) 0.0003(16)
C10 0.0235(18) 0.0223(18) 0.024(2) -0.0025(17) -0.0072(17) -0.0056(16)
C11 0.0288(19) 0.0196(17) 0.022(2) -0.0017(16) -0.0112(17) -0.0018(16)
C12 0.0295(19) 0.0185(17) 0.024(2) -0.0021(17) -0.0077(18) -0.0075(16)
C13 0.0265(18) 0.0245(19) 0.025(2) -0.0049(17) -0.0054(17) -0.0135(16)
C14 0.0240(18) 0.031(2) 0.027(2) -0.0065(19) -0.0066(17) -0.0089(17)
C15 0.0217(18) 0.029(2) 0.026(2) -0.0041(18) -0.0079(17) -0.0068(16)
C16 0.0268(19) 0.037(2) 0.035(3) -0.003(2) -0.0102(19) 0.0003(18)
C17 0.036(2) 0.034(2) 0.024(2) -0.0037(19) -0.0046(19) -0.0094(19)
C18 0.049(3) 0.048(3) 0.028(3) 0.001(2) -0.015(2) -0.011(2)
C19 0.0276(19) 0.039(2) 0.030(2) 0.003(2) -0.0018(18) -0.0137(19)
C20 0.040(2) 0.032(2) 0.033(3) -0.002(2) -0.004(2) -0.0158(19)
C21 0.0205(18) 0.041(2) 0.032(2) -0.005(2) -0.0086(18) -0.0081(18)
C22 0.041(3) 0.046(3) 0.075(4) -0.013(3) -0.013(3) -0.020(2)
C23 0.031(2) 0.036(2) 0.036(3) 0.004(2) -0.021(2) -0.0070(18)
C24 0.071(3) 0.053(3) 0.039(3) 0.002(3) -0.031(3) -0.014(3)
C25 0.033(2) 0.028(2) 0.023(2) 0.0040(18) -0.0035(18) -0.0115(18)
C26 0.045(2) 0.037(2) 0.024(2) 0.000(2) -0.006(2) -0.007(2)
C27 0.029(2) 0.041(2) 0.030(3) -0.003(2) -0.0011(19) -0.0122(19)
C28 0.032(2) 0.069(3) 0.055(4) -0.009(3) -0.009(2) -0.024(2)
C29 0.028(2) 0.042(3) 0.029(2) -0.005(2) -0.0109(19) -0.009(2)
C30 0.036(2) 0.069(3) 0.059(3) -0.003(2) -0.029(2) -0.019(2)
C31 0.0233(19) 0.038(2) 0.043(3) 0.001(2) -0.012(2) 0.0020(18)
C32 0.0230(18) 0.0265(19) 0.026(2) -0.0007(18) -0.0080(17) -0.0077(16)
C33 0.0239(18) 0.028(2) 0.025(2) -0.0075(18) -0.0055(17) -0.0065(17)
C34 0.0293(19) 0.0209(18) 0.023(2) -0.0012(17) -0.0084(17) -0.0120(16)
C35 0.0242(18) 0.0185(17) 0.024(2) 0.0013(16) -0.0107(17) -0.0068(15)
C36 0.0289(19) 0.0201(17) 0.020(2) 0.0014(16) -0.0115(17) -0.0051(16)
C37 0.0248(18) 0.0203(17) 0.026(2) -0.0021(16) -0.0095(17) -0.0056(15)
C38 0.0214(17) 0.0271(19) 0.026(2) -0.0039(18) -0.0113(18) -0.0012(17)
C39 0.0184(17) 0.029(2) 0.028(2) -0.0059(19) -0.0050(17) -0.0064(17)
C40 0.0207(17) 0.0260(19) 0.027(2) -0.0068(18) -0.0070(17) -0.0063(16)
C41 0.0165(16) 0.0232(18) 0.032(2) -0.0004(18) -0.0023(16) -0.0067(15)
C42 0.0222(18) 0.0252(19) 0.028(2) 0.0020(18) -0.0067(17) -0.0053(16)
C43 0.0228(18) 0.0262(19) 0.030(2) 0.0049(18) -0.0020(18) -0.0058(16)
C44 0.0276(19) 0.027(2) 0.023(2) 0.0004(18) -0.0027(18) -0.0029(17)
C45 0.0256(18) 0.0273(19) 0.025(2) 0.0018(18) -0.0088(18) -0.0040(17)
C46 0.039(2) 0.044(2) 0.033(3) -0.008(2) -0.012(2) -0.015(2)
C47 0.0226(18) 0.040(2) 0.030(2) -0.004(2) -0.0013(18) -0.0074(18)
C48 0.031(2) 0.071(4) 0.060(4) -0.015(3) -0.008(2) -0.022(2)
C49 0.032(2) 0.0255(19) 0.026(2) 0.0008(18) -0.0046(18) -0.0110(17)
C50 0.044(2) 0.040(2) 0.027(2) -0.006(2) -0.009(2) -0.005(2)
C51 0.0273(19) 0.033(2) 0.031(2) 0.0033(19) -0.0167(19) -0.0038(18)
C52 0.062(3) 0.056(3) 0.046(3) -0.009(3) -0.032(3) 0.005(3)
C53 0.0189(18) 0.040(2) 0.038(3) -0.002(2) -0.0096(18) -0.0104(18)
C54 0.033(2) 0.040(3) 0.090(5) -0.017(3) -0.014(3) -0.014(2)
C55 0.028(2) 0.044(2) 0.028(3) 0.006(2) -0.0019(19) -0.015(2)
C56 0.043(2) 0.035(2) 0.050(3) -0.010(2) 0.004(2) -0.017(2)
C57 0.039(2) 0.042(2) 0.024(2) -0.001(2) -0.002(2) -0.008(2)
C58 0.056(3) 0.048(3) 0.031(3) 0.001(2) -0.020(2) -0.010(2)
C59 0.027(2) 0.042(2) 0.029(2) 0.001(2) -0.0125(19) -0.0126(19)
C60 0.042(2) 0.064(3) 0.060(3) 0.003(2) -0.029(2) -0.022(2)
C61 0.028(2) 0.040(2) 0.033(3) -0.002(2) -0.0067(19) -0.0011(19)
C62 0.0242(18) 0.029(2) 0.025(2) -0.0031(18) -0.0060(17) -0.0091(17)
C63 0.0247(18) 0.030(2) 0.023(2) -0.0075(18) -0.0054(17) -0.0064(17)
C64 0.0283(19) 0.0226(18) 0.022(2) -0.0036(17) -0.0053(17) -0.0113(16)
C65 0.0289(19) 0.0216(18) 0.018(2) -0.0011(17) -0.0048(17) -0.0075(16)
C66 0.0254(18) 0.0175(17) 0.020(2) 0.0007(16) -0.0074(16) -0.0056(15)
C67 0.0247(18) 0.0228(18) 0.025(2) -0.0040(17) -0.0079(17) -0.0055(16)
C68 0.0227(18) 0.0270(19) 0.025(2) -0.0044(18) -0.0096(17) -0.0046(16)
C69 0.0149(16) 0.030(2) 0.033(2) -0.010(2) -0.0042(17) -0.0023(16)
C70 0.0238(18) 0.028(2) 0.024(2) -0.0072(18) -0.0020(17) -0.0087(16)
C71 0.0254(18) 0.030(2) 0.025(2) -0.0055(18) 0.0013(17) -0.0157(17)
C72 0.0237(18) 0.0252(19) 0.027(2) -0.0024(18) 0.0015(17) -0.0100(16)
C73 0.037(2) 0.0234(19) 0.028(2) -0.0049(18) -0.0012(19) -0.0057(18)
C74 0.044(2) 0.031(2) 0.021(2) -0.0034(19) -0.001(2) -0.006(2)
C75 0.035(2) 0.030(2) 0.028(2) -0.0056(19) -0.0060(19) -0.0073(19)
C76 0.050(3) 0.057(3) 0.028(3) -0.010(2) -0.009(2) -0.022(2)
C77 0.027(2) 0.043(2) 0.026(2) -0.002(2) -0.0001(18) -0.0107(19)
C78 0.035(2) 0.076(4) 0.055(4) -0.013(3) -0.007(2) -0.025(3)
C79 0.033(2) 0.0251(19) 0.027(2) 0.0000(18) -0.0052(18) -0.0124(17)
C80 0.045(2) 0.037(2) 0.024(2) -0.002(2) -0.010(2) -0.007(2)
C81 0.028(2) 0.039(2) 0.039(3) -0.001(2) -0.021(2) -0.0013(19)
C82 0.049(3) 0.055(3) 0.042(3) -0.003(3) -0.027(3) 0.000(2)
C83 0.0237(19) 0.044(2) 0.031(3) -0.003(2) -0.0049(18) -0.0150(19)
C84 0.042(3) 0.049(3) 0.077(4) -0.014(3) -0.013(3) -0.021(2)
C85 0.053(3) 0.038(2) 0.029(3) 0.000(2) 0.004(2) -0.024(2)
C86 0.051(3) 0.073(4) 0.054(4) -0.011(3) 0.014(3) -0.030(3)
C87 0.068(3) 0.044(3) 0.024(3) 0.002(2) -0.004(2) -0.023(3)
C88 0.107(5) 0.050(3) 0.033(3) -0.012(3) 0.005(3) -0.015(3)
C89 0.030(2) 0.032(2) 0.027(2) 0.0010(19) -0.0106(19) -0.0050(18)
C90 0.037(2) 0.049(2) 0.052(3) -0.001(2) -0.023(2) -0.014(2)

loop_
_atom_type_symbol
_atom_type_description
_atom_type_scat_dispersion_real
_atom_type_scat_dispersion_imag
_atom_type_scat_source
C C 0.0033 0.0016 'International Tables Vol C Tables 4.2.6.8 and 6.1.1.4'
H H 0.0000 0.0000 'International Tables Vol C Tables 4.2.6.8 and 6.1.1.4'
N N 0.0061 0.0033 'International Tables Vol C Tables 4.2.6.8 and 6.1.1.4'
O O 0.0106 0.0060 'International Tables Vol C Tables 4.2.6.8 and 6.1.1.4'
F F 0.0171 0.0103 'International Tables Vol C Tables 4.2.6.8 and 6.1.1.4'
Pd Pd -0.9988 1.0072 'International Tables Vol C Tables 4.2.6.8 and 6.1.1.4'

loop_
_geom_angle_atom_site_label_1
_geom_angle_atom_site_label_2
_geom_angle_atom_site_label_3
_geom_angle
N2 Pd1 N3 88.27(12)
N2 Pd1 N1 88.43(13)
N3 Pd1 N1 176.69(11)
N2 Pd1 O1 179.63(14)
N3 Pd1 O1 91.38(12)
N1 Pd1 O1 91.92(12)
N5 Pd2 N4 88.61(12)
N5 Pd2 N6 89.15(13)
N4 Pd2 N6 177.43(12)
N5 Pd2 O3 179.40(13)
N4 Pd2 O3 90.99(12)
N6 Pd2 O3 91.26(12)
N8 Pd3 N7 87.83(13)
N8 Pd3 N9 89.01(13)
N7 Pd3 N9 175.47(13)
N8 Pd3 O5 177.93(13)
N7 Pd3 O5 90.94(12)
N9 Pd3 O5 92.31(12)
C2 N1 C5 106.5(3)
C2 N1 Pd1 131.7(3)
C5 N1 Pd1 121.0(2)
C7 N2 C10 108.1(3)
C7 N2 Pd1 126.7(2)
C10 N2 Pd1 125.2(3)
C15 N3 C12 106.0(3)
C15 N3 Pd1 131.5(3)
C12 N3 Pd1 119.9(2)
C32 N4 C35 105.6(3)
C32 N4 Pd2 131.6(3)
C35 N4 Pd2 120.5(2)
C40 N5 C37 108.0(3)
C40 N5 Pd2 126.7(3)
C37 N5 Pd2 125.2(3)
C45 N6 C42 106.0(3)
C45 N6 Pd2 131.9(3)
C42 N6 Pd2 120.7(3)
C62 N7 C65 105.9(3)
C62 N7 Pd3 130.9(3)
C65 N7 Pd3 121.4(2)
C70 N8 C67 108.1(3)
C70 N8 Pd3 126.6(3)
C67 N8 Pd3 125.3(3)
C75 N9 C72 105.8(4)
C75 N9 Pd3 132.3(3)
C72 N9 Pd3 119.6(3)
C29 O1 Pd1 117.0(2)
C59 O3 Pd2 116.5(2)
C89 O5 Pd3 116.8(2)
N1 C2 C3 111.2(3)
N1 C2 C1 123.8(4)
C3 C2 C1 125.0(4)
C4 C3 C2 107.0(3)
C4 C3 C17 129.0(4)
C2 C3 C17 123.9(4)
C3 C4 C5 106.8(4)
C3 C4 C19 127.8(4)
C5 C4 C19 125.3(3)
C6 C5 N1 122.6(4)
C6 C5 C4 127.1(4)
N1 C5 C4 108.4(3)
C5 C6 C7 126.7(4)
N2 C7 C6 122.2(3)
N2 C7 C8 109.3(3)
C6 C7 C8 127.6(4)
C9 C8 C7 106.8(3)
C9 C8 C21 128.2(3)
C7 C8 C21 124.9(4)
C8 C9 C10 107.3(3)
C8 C9 C23 128.6(3)
C10 C9 C23 124.0(4)
N2 C10 C11 123.0(3)
N2 C10 C9 108.4(4)
C11 C10 C9 128.1(3)
C12 C11 C10 126.3(3)
C11 C12 N3 122.1(4)
C11 C12 C13 127.9(3)
N3 C12 C13 108.6(3)
C14 C13 C12 106.8(3)
C14 C13 C25 129.1(4)
C12 C13 C25 123.8(3)
C13 C14 C15 107.1(3)
C13 C14 C27 128.2(4)
C15 C14 C27 124.7(3)
N3 C15 C14 111.4(3)
N3 C15 C16 122.8(4)
C14 C15 C16 125.4(4)
C3 C17 C18 114.3(3)
C4 C19 C20 112.3(3)
C22 C21 C8 113.5(3)
C24 C23 C9 113.7(3)
C13 C25 C26 112.0(3)
C14 C27 C28 112.4(4)
O2 C29 O1 131.5(4)
O2 C29 C30 117.0(4)
O1 C29 C30 111.6(4)
F3' C30 F1' 120.3(10)
F3' C30 F3 124.6(8)
F1' C30 F3 38.7(7)
F3' C30 F1 39.4(8)
F1' C30 F1 136.0(7)
F3 C30 F1 110.9(8)
F3' C30 F2 59.2(8)
F1' C30 F2 71.8(8)
F3 C30 F2 103.8(7)
F1 C30 F2 97.8(6)
F3' C30 F2' 101.7(10)
F1' C30 F2' 98.9(9)
F3 C30 F2' 60.2(7)
F1 C30 F2' 64.5(7)
F2 C30 F2' 144.4(5)
F3' C30 C29 118.2(7)
F1' C30 C29 110.3(7)
F3 C30 C29 117.0(6)
F1 C30 C29 113.2(5)
F2 C30 C29 112.2(4)
F2' C30 C29 103.3(5)
N4 C32 C33 111.8(3)
N4 C32 C31 123.2(4)
C33 C32 C31 124.7(4)
C34 C33 C32 107.2(3)
C34 C33 C47 127.9(4)
C32 C33 C47 124.9(3)
C33 C34 C35 106.1(3)
C33 C34 C49 128.6(4)
C35 C34 C49 125.1(3)
C36 C35 N4 122.2(4)
C36 C35 C34 127.3(3)
N4 C35 C34 109.2(3)
C35 C36 C37 126.1(3)
N5 C37 C36 123.2(3)
N5 C37 C38 108.7(4)
C36 C37 C38 127.8(3)
C39 C38 C37 107.6(3)
C39 C38 C51 128.2(3)
C37 C38 C51 124.0(4)
C38 C39 C40 106.8(3)
C38 C39 C53 128.6(3)
C40 C39 C53 124.6(4)
N5 C40 C41 122.4(3)
N5 C40 C39 109.0(4)
C41 C40 C39 128.2(4)
C42 C41 C40 127.3(4)
C41 C42 N6 122.5(4)
C41 C42 C43 126.9(4)
N6 C42 C43 109.1(3)
C44 C43 C42 106.6(4)
C44 C43 C55 127.6(4)
C42 C43 C55 125.8(4)
C43 C44 C45 107.3(4)
C43 C44 C57 128.6(4)
C45 C44 C57 124.1(4)
N6 C45 C44 110.9(3)
N6 C45 C46 123.9(4)
C44 C45 C46 125.1(4)
C33 C47 C48 112.3(4)
C34 C49 C50 112.9(3)
C52 C51 C38 112.5(3)
C39 C53 C54 113.0(3)
C43 C55 C56 111.3(3)
C44 C57 C58 113.1(4)
O4 C59 O3 131.3(3)
O4 C59 C60 116.6(4)
O3 C59 C60 112.0(4)
F4' C60 F5 37.8(8)
F4' C60 F4 126.4(9)
F5 C60 F4 113.0(8)
F4' C60 F5' 120.4(11)
F5 C60 F5' 131.4(9)
F4 C60 F5' 32.8(7)
F4' C60 F6 66.3(9)
F5 C60 F6 103.8(6)
F4 C60 F6 105.4(8)
F5' C60 F6 74.3(9)
F4' C60 F6' 94.7(10)
F5 C60 F6' 60.8(7)
F4 C60 F6' 60.2(7)
F5' C60 F6' 91.7(8)
F6 C60 F6' 143.8(5)
F4' C60 C59 117.1(8)
F5 C60 C59 111.0(6)
F4 C60 C59 115.9(6)
F5' C60 C59 115.9(8)
F6 C60 C59 106.5(4)
F6' C60 C59 109.6(5)
N7 C62 C63 111.6(3)
N7 C62 C61 123.1(4)
C63 C62 C61 125.0(4)
C64 C63 C62 106.6(3)
C64 C63 C77 128.8(4)
C62 C63 C77 124.5(3)
C63 C64 C65 106.9(3)
C63 C64 C79 128.2(4)
C65 C64 C79 124.4(3)
C66 C65 N7 121.8(4)
C66 C65 C64 128.0(3)
N7 C65 C64 108.8(3)
C65 C66 C67 125.6(3)
N8 C67 C66 122.9(3)
N8 C67 C68 108.6(4)
C66 C67 C68 127.9(4)
C69 C68 C67 107.0(3)
C69 C68 C81 129.0(3)
C67 C68 C81 123.8(4)
C68 C69 C70 107.8(3)
C68 C69 C83 128.3(3)
C70 C69 C83 123.9(4)
N8 C70 C71 121.9(3)
N8 C70 C69 108.4(4)
C71 C70 C69 129.3(4)
C72 C71 C70 127.2(4)
C71 C72 N9 122.8(4)
C71 C72 C73 127.1(4)
N9 C72 C73 108.9(3)
C74 C73 C72 106.6(4)
C74 C73 C85 128.6(4)
C72 C73 C85 124.6(4)
C73 C74 C75 106.9(4)
C73 C74 C87 128.4(5)
C75 C74 C87 124.8(4)
N9 C75 C74 111.6(4)
N9 C75 C76 123.9(4)
C74 C75 C76 124.5(4)
C63 C77 C78 112.0(4)
C64 C79 C80 112.5(3)
C68 C81 C82 113.0(3)
C84 C83 C69 113.6(4)
C73 C85 C86 112.7(4)
C88 C87 C74 113.5(4)
O6 C89 O5 131.4(4)
O6 C89 C90 116.9(4)
O5 C89 C90 111.8(3)
F7' C90 F9' 117(2)
F7' C90 F9 74.0(14)
F9' C90 F9 126(2)
F7' C90 F7 126.6(13)
F9' C90 F7 20.0(19)
F9 C90 F7 108.9(6)
F7' C90 F8 33.4(13)
F9' C90 F8 88(2)
F9 C90 F8 104.4(5)
F7 C90 F8 103.2(6)
F7' C90 F8' 107.0(17)
F9' C90 F8' 107(2)
F9 C90 F8' 33.1(10)
F7 C90 F8' 86.7(12)
F8 C90 F8' 134.9(10)
F7' C90 C89 112.7(13)
F9' C90 C89 109(2)
F9 C90 C89 114.2(4)
F7 C90 C89 113.5(7)
F8 C90 C89 111.8(4)
F8' C90 C89 103.6(9)

loop_
_geom_bond_atom_site_label_1
_geom_bond_atom_site_label_2
_geom_bond_distance
Pd1 N2 1.973(3)
Pd1 N3 2.021(3)
Pd1 N1 2.026(4)
Pd1 O1 2.051(2)
Pd2 N5 1.978(3)
Pd2 N4 2.019(4)
Pd2 N6 2.031(4)
Pd2 O3 2.051(2)
Pd3 N8 1.970(3)
Pd3 N7 2.008(4)
Pd3 N9 2.031(4)
Pd3 O5 2.065(3)
N1 C2 1.332(5)
N1 C5 1.423(5)
N2 C7 1.365(5)
N2 C10 1.369(5)
N3 C15 1.335(5)
N3 C12 1.429(5)
N4 C32 1.337(5)
N4 C35 1.423(5)
N5 C40 1.365(5)
N5 C37 1.366(5)
N6 C45 1.338(5)
N6 C42 1.424(5)
N7 C62 1.334(5)
N7 C65 1.419(5)
N8 C70 1.373(5)
N8 C67 1.378(5)
N9 C75 1.329(5)
N9 C72 1.430(5)
F1 C30 1.334(9)
F2 C30 1.398(8)
F3 C30 1.269(10)
F1' C30 1.266(13)
F2' C30 1.420(11)
F3' C30 1.193(12)
F4 C60 1.273(10)
F5 C60 1.271(10)
F6 C60 1.399(8)
F4' C60 1.256(14)
F5' C60 1.299(14)
F6' C60 1.456(11)
F7 C90 1.332(10)
F8 C90 1.368(7)
F9 C90 1.312(7)
F7' C90 1.17(3)
F8' C90 1.40(2)
F9' C90 1.27(4)
O1 C29 1.268(5)
O2 C29 1.211(5)
O3 C59 1.275(5)
O4 C59 1.206(5)
O5 C89 1.265(5)
O6 C89 1.211(5)
C1 C2 1.492(5)
C2 C3 1.447(6)
C3 C4 1.364(6)
C3 C17 1.494(6)
C4 C5 1.449(6)
C4 C19 1.506(6)
C5 C6 1.367(5)
C6 C7 1.410(6)
C7 C8 1.424(5)
C8 C9 1.374(6)
C8 C21 1.515(5)
C9 C10 1.433(5)
C9 C23 1.516(5)
C10 C11 1.407(6)
C11 C12 1.368(5)
C12 C13 1.436(6)
C13 C14 1.369(5)
C13 C25 1.498(5)
C14 C15 1.434(6)
C14 C27 1.500(6)
C15 C16 1.502(5)
C17 C18 1.529(5)
C19 C20 1.521(6)
C21 C22 1.511(6)
C23 C24 1.512(7)
C25 C26 1.525(6)
C27 C28 1.529(6)
C29 C30 1.548(5)
C31 C32 1.504(5)
C32 C33 1.425(6)
C33 C34 1.378(5)
C33 C47 1.504(5)
C34 C35 1.436(6)
C34 C49 1.492(6)
C35 C36 1.369(5)
C36 C37 1.414(6)
C37 C38 1.428(5)
C38 C39 1.365(6)
C38 C51 1.523(5)
C39 C40 1.432(5)
C39 C53 1.517(5)
C40 C41 1.404(6)
C41 C42 1.369(5)
C42 C43 1.437(6)
C43 C44 1.364(6)
C43 C55 1.499(6)
C44 C45 1.448(6)
C44 C57 1.500(6)
C45 C46 1.485(6)
C47 C48 1.530(6)
C49 C50 1.523(6)
C51 C52 1.505(7)
C53 C54 1.522(6)
C55 C56 1.520(6)
C57 C58 1.533(6)
C59 C60 1.541(5)
C61 C62 1.501(5)
C62 C63 1.438(6)
C63 C64 1.369(5)
C63 C77 1.505(6)
C64 C65 1.437(6)
C64 C79 1.507(6)
C65 C66 1.371(5)
C66 C67 1.413(6)
C67 C68 1.427(5)
C68 C69 1.373(6)
C68 C81 1.508(5)
C69 C70 1.425(5)
C69 C83 1.526(5)
C70 C71 1.405(6)
C71 C72 1.365(5)
C72 C73 1.447(6)
C73 C74 1.366(6)
C73 C85 1.508(6)
C74 C75 1.454(7)
C74 C87 1.506(6)
C75 C76 1.498(6)
C77 C78 1.535(6)
C79 C80 1.524(6)
C81 C82 1.519(7)
C83 C84 1.508(7)
C85 C86 1.511(7)
C87 C88 1.496(7)
C89 C90 1.555(5)

loop_
_geom_torsion_atom_site_label_1
_geom_torsion_atom_site_label_2
_geom_torsion_atom_site_label_3
_geom_torsion_atom_site_label_4
_geom_torsion
N2 Pd1 N1 C2 155.3(3)
N3 Pd1 N1 C2 160(2)
O1 Pd1 N1 C2 -24.5(3)
N2 Pd1 N1 C5 -36.2(3)
N3 Pd1 N1 C5 -32(2)
O1 Pd1 N1 C5 143.9(2)
N3 Pd1 N2 C7 -151.3(3)
N1 Pd1 N2 C7 28.5(3)
O1 Pd1 N2 C7 -171(100)
N3 Pd1 N2 C10 31.3(3)
N1 Pd1 N2 C10 -148.9(3)
O1 Pd1 N2 C10 11(21)
N2 Pd1 N3 C15 160.4(4)
N1 Pd1 N3 C15 156(2)
O1 Pd1 N3 C15 -19.7(4)
N2 Pd1 N3 C12 -40.6(3)
N1 Pd1 N3 C12 -45(2)
O1 Pd1 N3 C12 139.3(3)
N5 Pd2 N4 C32 160.9(4)
N6 Pd2 N4 C32 131(3)
O3 Pd2 N4 C32 -19.6(4)
N5 Pd2 N4 C35 -39.3(3)
N6 Pd2 N4 C35 -69(3)
O3 Pd2 N4 C35 140.3(3)
N4 Pd2 N5 C40 -154.1(3)
N6 Pd2 N5 C40 24.6(3)
O3 Pd2 N5 C40 159(13)
N4 Pd2 N5 C37 29.3(3)
N6 Pd2 N5 C37 -152.0(3)
O3 Pd2 N5 C37 -18(13)
N5 Pd2 N6 C45 160.4(3)
N4 Pd2 N6 C45 -170(3)
O3 Pd2 N6 C45 -19.1(3)
N5 Pd2 N6 C42 -35.0(3)
N4 Pd2 N6 C42 -6(3)
O3 Pd2 N6 C42 145.4(3)
N8 Pd3 N7 C62 -156.8(4)
N9 Pd3 N7 C62 -111.1(14)
O5 Pd3 N7 C62 24.9(4)
N8 Pd3 N7 C65 40.6(3)
N9 Pd3 N7 C65 86.3(15)
O5 Pd3 N7 C65 -137.8(3)
N7 Pd3 N8 C70 149.4(3)
N9 Pd3 N8 C70 -27.3(3)
O5 Pd3 N8 C70 -157(3)
N7 Pd3 N8 C67 -31.0(3)
N9 Pd3 N8 C67 152.2(3)
O5 Pd3 N8 C67 23(4)
N8 Pd3 N9 C75 -162.8(4)
N7 Pd3 N9 C75 151.5(13)
O5 Pd3 N9 C75 15.6(4)
N8 Pd3 N9 C72 37.2(3)
N7 Pd3 N9 C72 -8.5(16)
O5 Pd3 N9 C72 -144.4(3)
N2 Pd1 O1 C29 -44(21)
N3 Pd1 O1 C29 -64.6(3)
N1 Pd1 O1 C29 115.7(3)
N5 Pd2 O3 C59 -18(13)
N4 Pd2 O3 C59 -65.8(3)
N6 Pd2 O3 C59 115.5(3)
N8 Pd3 O5 C89 10(4)
N7 Pd3 O5 C89 63.5(3)
N9 Pd3 O5 C89 -119.7(3)
C5 N1 C2 C3 -2.4(4)
Pd1 N1 C2 C3 167.3(2)
C5 N1 C2 C1 175.0(3)
Pd1 N1 C2 C1 -15.3(5)
N1 C2 C3 C4 0.3(4)
C1 C2 C3 C4 -177.1(3)
N1 C2 C3 C17 178.1(3)
C1 C2 C3 C17 0.8(5)
C2 C3 C4 C5 1.9(4)
C17 C3 C4 C5 -175.8(3)
C2 C3 C4 C19 179.8(3)
C17 C3 C4 C19 2.1(6)
C2 N1 C5 C6 -161.5(3)
Pd1 N1 C5 C6 27.5(4)
C2 N1 C5 C4 3.5(4)
Pd1 N1 C5 C4 -167.5(2)
C3 C4 C5 C6 160.8(4)
C19 C4 C5 C6 -17.2(6)
C3 C4 C5 N1 -3.4(4)
C19 C4 C5 N1 178.7(3)
N1 C5 C6 C7 4.1(6)
C4 C5 C6 C7 -158.0(4)
C10 N2 C7 C6 168.5(3)
Pd1 N2 C7 C6 -9.2(5)
C10 N2 C7 C8 -1.2(4)
Pd1 N2 C7 C8 -179.0(2)
C5 C6 C7 N2 -14.7(6)
C5 C6 C7 C8 153.0(4)
N2 C7 C8 C9 2.6(4)
C6 C7 C8 C9 -166.4(4)
N2 C7 C8 C21 -177.4(3)
C6 C7 C8 C21 13.6(6)
C7 C8 C9 C10 -2.9(4)
C21 C8 C9 C10 177.0(4)
C7 C8 C9 C23 -179.0(4)
C21 C8 C9 C23 1.0(7)
C7 N2 C10 C11 172.0(3)
Pd1 N2 C10 C11 -10.2(5)
C7 N2 C10 C9 -0.7(4)
Pd1 N2 C10 C9 177.2(2)
C8 C9 C10 N2 2.3(4)
C23 C9 C10 N2 178.6(3)
C8 C9 C10 C11 -169.8(4)
C23 C9 C10 C11 6.4(6)
N2 C10 C11 C12 -15.2(6)
C9 C10 C11 C12 155.9(4)
C10 C11 C12 N3 2.8(6)
C10 C11 C12 C13 -161.7(4)
C15 N3 C12 C11 -164.7(4)
Pd1 N3 C12 C11 31.5(5)
C15 N3 C12 C13 2.4(4)
Pd1 N3 C12 C13 -161.4(2)
C11 C12 C13 C14 164.4(4)
N3 C12 C13 C14 -1.7(4)
C11 C12 C13 C25 -9.6(6)
N3 C12 C13 C25 -175.7(3)
C12 C13 C14 C15 0.5(4)
C25 C13 C14 C15 174.0(4)
C12 C13 C14 C27 179.1(4)
C25 C13 C14 C27 -7.4(7)
C12 N3 C15 C14 -2.1(4)
Pd1 N3 C15 C14 159.0(3)
C12 N3 C15 C16 171.0(3)
Pd1 N3 C15 C16 -27.9(6)
C13 C14 C15 N3 1.1(4)
C27 C14 C15 N3 -177.6(4)
C13 C14 C15 C16 -171.8(4)
C27 C14 C15 C16 9.5(6)
C4 C3 C17 C18 -104.4(5)
C2 C3 C17 C18 78.2(5)
C3 C4 C19 C20 62.0(5)
C5 C4 C19 C20 -120.5(4)
C9 C8 C21 C22 -98.3(5)
C7 C8 C21 C22 81.7(5)
C8 C9 C23 C24 89.2(5)
C10 C9 C23 C24 -86.3(5)
C14 C13 C25 C26 -94.6(5)
C12 C13 C25 C26 78.0(5)
C13 C14 C27 C28 -98.7(5)
C15 C14 C27 C28 79.7(5)
Pd1 O1 C29 O2 -1.6(7)
Pd1 O1 C29 C30 178.9(3)
O2 C29 C30 F3' -169.3(11)
O1 C29 C30 F3' 10.3(12)
O2 C29 C30 F1' 46.9(10)
O1 C29 C30 F1' -133.5(9)
O2 C29 C30 F3 5.1(10)
O1 C29 C30 F3 -175.4(8)
O2 C29 C30 F1 -125.7(7)
O1 C29 C30 F1 53.9(8)
O2 C29 C30 F2 124.8(6)
O1 C29 C30 F2 -55.6(7)
O2 C29 C30 F2' -58.0(8)
O1 C29 C30 F2' 121.6(7)
C35 N4 C32 C33 -2.8(4)
Pd2 N4 C32 C33 159.2(3)
C35 N4 C32 C31 171.3(4)
Pd2 N4 C32 C31 -26.6(6)
N4 C32 C33 C34 1.0(4)
C31 C32 C33 C34 -173.0(4)
N4 C32 C33 C47 -178.2(4)
C31 C32 C33 C47 7.8(6)
C32 C33 C34 C35 1.2(4)
C47 C33 C34 C35 -179.6(4)
C32 C33 C34 C49 176.2(4)
C47 C33 C34 C49 -4.6(7)
C32 N4 C35 C36 -164.5(4)
Pd2 N4 C35 C36 31.0(5)
C32 N4 C35 C34 3.6(4)
Pd2 N4 C35 C34 -160.9(2)
C33 C34 C35 C36 164.3(4)
C49 C34 C35 C36 -11.0(6)
C33 C34 C35 N4 -3.0(4)
C49 C34 C35 N4 -178.2(3)
N4 C35 C36 C37 2.2(6)
C34 C35 C36 C37 -163.5(4)
C40 N5 C37 C36 174.2(3)
Pd2 N5 C37 C36 -8.7(5)
C40 N5 C37 C38 0.1(4)
Pd2 N5 C37 C38 177.3(2)
C35 C36 C37 N5 -15.0(6)
C35 C36 C37 C38 157.8(4)
N5 C37 C38 C39 1.0(4)
C36 C37 C38 C39 -172.7(4)
N5 C37 C38 C51 176.9(3)
C36 C37 C38 C51 3.2(6)
C37 C38 C39 C40 -1.7(4)
C51 C38 C39 C40 -177.3(4)
C37 C38 C39 C53 179.9(4)
C51 C38 C39 C53 4.2(7)
C37 N5 C40 C41 172.0(3)
Pd2 N5 C40 C41 -5.1(5)
C37 N5 C40 C39 -1.2(4)
Pd2 N5 C40 C39 -178.3(2)
C38 C39 C40 N5 1.8(4)
C53 C39 C40 N5 -179.7(3)
C38 C39 C40 C41 -170.9(4)
C53 C39 C40 C41 7.6(6)
N5 C40 C41 C42 -15.4(6)
C39 C40 C41 C42 156.4(4)
C40 C41 C42 N6 1.8(6)
C40 C41 C42 C43 -162.2(4)
C45 N6 C42 C41 -163.1(3)
Pd2 N6 C42 C41 28.8(4)
C45 N6 C42 C43 3.4(4)
Pd2 N6 C42 C43 -164.7(2)
C41 C42 C43 C44 163.2(4)
N6 C42 C43 C44 -2.6(4)
C41 C42 C43 C55 -17.1(6)
N6 C42 C43 C55 177.1(3)
C42 C43 C44 C45 0.8(4)
C55 C43 C44 C45 -178.9(4)
C42 C43 C44 C57 -178.1(4)
C55 C43 C44 C57 2.2(7)
C42 N6 C45 C44 -2.9(4)
Pd2 N6 C45 C44 163.3(3)
C42 N6 C45 C46 174.0(3)
Pd2 N6 C45 C46 -19.8(5)
C43 C44 C45 N6 1.4(4)
C57 C44 C45 N6 -179.7(3)
C43 C44 C45 C46 -175.5(4)
C57 C44 C45 C46 3.4(6)
C34 C33 C47 C48 -92.6(5)
C32 C33 C47 C48 86.4(5)
C33 C34 C49 C50 -95.5(5)
C35 C34 C49 C50 78.7(5)
C39 C38 C51 C52 92.4(5)
C37 C38 C51 C52 -82.6(5)
C38 C39 C53 C54 -99.4(5)
C40 C39 C53 C54 82.4(5)
C44 C43 C55 C56 78.2(5)
C42 C43 C55 C56 -101.5(5)
C43 C44 C57 C58 -105.0(5)
C45 C44 C57 C58 76.3(5)
Pd2 O3 C59 O4 -1.7(7)
Pd2 O3 C59 C60 -179.2(3)
O4 C59 C60 F4' 15.9(13)
O3 C59 C60 F4' -166.3(11)
O4 C59 C60 F5 56.9(8)
O3 C59 C60 F5 -125.3(7)
O4 C59 C60 F4 -172.3(8)
O3 C59 C60 F4 5.5(10)
O4 C59 C60 F5' -135.8(10)
O3 C59 C60 F5' 42.1(10)
O4 C59 C60 F6 -55.5(7)
O3 C59 C60 F6 122.3(5)
O4 C59 C60 F6' 122.2(8)
O3 C59 C60 F6' -60.0(8)
C65 N7 C62 C63 3.7(4)
Pd3 N7 C62 C63 -160.9(3)
C65 N7 C62 C61 -169.7(4)
Pd3 N7 C62 C61 25.6(6)
N7 C62 C63 C64 -1.6(4)
C61 C62 C63 C64 171.7(4)
N7 C62 C63 C77 177.8(4)
C61 C62 C63 C77 -8.9(6)
C62 C63 C64 C65 -1.2(4)
C77 C63 C64 C65 179.4(4)
C62 C63 C64 C79 -174.0(4)
C77 C63 C64 C79 6.6(7)
C62 N7 C65 C66 162.9(4)
Pd3 N7 C65 C66 -30.6(5)
C62 N7 C65 C64 -4.4(4)
Pd3 N7 C65 C64 162.0(2)
C63 C64 C65 C66 -162.9(4)
C79 C64 C65 C66 10.2(6)
C63 C64 C65 N7 3.5(4)
C79 C64 C65 N7 176.6(3)
N7 C65 C66 C67 -4.5(6)
C64 C65 C66 C67 160.3(4)
C70 N8 C67 C66 -170.5(3)
Pd3 N8 C67 C66 9.8(5)
C70 N8 C67 C68 0.9(4)
Pd3 N8 C67 C68 -178.7(2)
C65 C66 C67 N8 16.2(6)
C65 C66 C67 C68 -153.6(4)
N8 C67 C68 C69 -2.3(4)
C66 C67 C68 C69 168.6(4)
N8 C67 C68 C81 -177.7(3)
C66 C67 C68 C81 -6.8(6)
C67 C68 C69 C70 2.7(4)
C81 C68 C69 C70 177.8(4)
C67 C68 C69 C83 -177.2(4)
C81 C68 C69 C83 -2.1(7)
C67 N8 C70 C71 -172.4(3)
Pd3 N8 C70 C71 7.2(5)
C67 N8 C70 C69 0.8(4)
Pd3 N8 C70 C69 -179.6(2)
C68 C69 C70 N8 -2.2(4)
C83 C69 C70 N8 177.7(3)
C68 C69 C70 C71 170.3(4)
C83 C69 C70 C71 -9.8(6)
N8 C70 C71 C72 14.8(6)
C69 C70 C71 C72 -156.8(4)
C70 C71 C72 N9 -1.2(6)
C70 C71 C72 C73 165.1(4)
C75 N9 C72 C71 164.7(4)
Pd3 N9 C72 C71 -30.5(5)
C75 N9 C72 C73 -3.8(4)
Pd3 N9 C72 C73 161.0(2)
C71 C72 C73 C74 -164.9(4)
N9 C72 C73 C74 2.9(4)
C71 C72 C73 C85 11.3(6)
N9 C72 C73 C85 179.1(3)
C72 C73 C74 C75 -0.9(4)
C85 C73 C74 C75 -177.0(4)
C72 C73 C74 C87 177.8(4)
C85 C73 C74 C87 1.8(7)
C72 N9 C75 C74 3.2(4)
Pd3 N9 C75 C74 -158.8(3)
C72 N9 C75 C76 -175.1(4)
Pd3 N9 C75 C76 22.9(6)
C73 C74 C75 N9 -1.5(5)
C87 C74 C75 N9 179.7(4)
C73 C74 C75 C76 176.8(4)
C87 C74 C75 C76 -2.0(6)
C64 C63 C77 C78 96.7(5)
C62 C63 C77 C78 -82.6(5)
C63 C64 C79 C80 93.5(5)
C65 C64 C79 C80 -78.1(5)
C69 C68 C81 C82 -90.0(5)
C67 C68 C81 C82 84.3(5)
C68 C69 C83 C84 95.9(5)
C70 C69 C83 C84 -84.0(5)
C74 C73 C85 C86 95.4(5)
C72 C73 C85 C86 -80.0(5)
C73 C74 C87 C88 -91.0(6)
C75 C74 C87 C88 87.5(6)
Pd3 O5 C89 O6 3.5(7)
Pd3 O5 C89 C90 -177.5(3)
O6 C89 C90 F7' -84.1(16)
O5 C89 C90 F7' 96.7(15)
O6 C89 C90 F9' 144.5(19)
O5 C89 C90 F9' -34.7(19)
O6 C89 C90 F9 -2.1(7)
O5 C89 C90 F9 178.7(5)
O6 C89 C90 F7 123.5(6)
O5 C89 C90 F7 -55.7(7)
O6 C89 C90 F8 -120.3(5)
O5 C89 C90 F8 60.5(6)
O6 C89 C90 F8' 31.2(13)
O5 C89 C90 F8' -148.0(12)
